data_1507524
loop_
_publ_author_name
'Hughes, Freddie'
'Grossman, Robert B.'

_publ_section_title
;
 A Heterocycle-Forming Double Michael Reaction. [5 + 1] Annulation Route
 to Highly Substituted and Functionalized Piperidines
;
_journal_issue 18
_journal_name_full 'Organic Letters'
_journal_page_first 2911
_journal_paper_doi 10.1021/ol016395o
_journal_volume 3
_journal_year 2001
_chemical_formula_sum 'C17 H23 N3 O5'
_chemical_formula_weight 349.38
_chemical_name_systematic
; 
 ? 
;
_space_group_IT_number 14
_symmetry_cell_setting monoclinic
_symmetry_space_group_name_Hall '-P 2yn'
_symmetry_space_group_name_H-M 'P 1 21/n 1'
_atom_sites_solution_hydrogens geom
_atom_sites_solution_primary direct
_atom_sites_solution_secondary difmap
_audit_creation_method SHELXL-97
_cell_angle_alpha 90.00
_cell_angle_beta 93.35(3)
_cell_angle_gamma 90.00
_cell_formula_units_Z 4
_cell_length_a 7.9260(16)
_cell_length_b 8.6400(17)
_cell_length_c 26.257(5)
_cell_measurement_reflns_used 10928
_cell_measurement_temperature 173(1)
_cell_measurement_theta_max 27.48
_cell_measurement_theta_min 1.00
_cell_volume 1795.0(6)
_computing_cell_refinement 'SCALEPACK (Otwinowski & Minor, 1997)'
_computing_data_collection 'COLLECT (Nonius, 1998)'
_computing_data_reduction 'DENZO-SMN (Otwinowski & Minor, 1997)'
_computing_molecular_graphics 'XP in Siemens SHELXTL (Sheldrick, 1994)'
_computing_publication_material 'SHELX97-2 (Sheldrick, 1997) and local procedures'
_computing_structure_refinement 'SHELXL-97 (Sheldrick, 1997)'
_computing_structure_solution 'SHELXS-97 (Sheldrick, 1990)'
_diffrn_ambient_temperature 173(1)
_diffrn_detector_area_resol_mean 18
_diffrn_measured_fraction_theta_full .969
_diffrn_measured_fraction_theta_max .969
_diffrn_measurement_device_type 'Nonius KappaCCD diffractometer'
_diffrn_measurement_method '\w scans at fixed \c = 55\%'
_diffrn_radiation_monochromator graphite
_diffrn_radiation_source 'fine-focus sealed tube'
_diffrn_radiation_type MoK\a
_diffrn_radiation_wavelength 0.71073
_diffrn_reflns_av_R_equivalents 0.0319
_diffrn_reflns_av_sigmaI/netI 0.0451
_diffrn_reflns_limit_h_max 9
_diffrn_reflns_limit_h_min -9
_diffrn_reflns_limit_k_max 10
_diffrn_reflns_limit_k_min -10
_diffrn_reflns_limit_l_max 31
_diffrn_reflns_limit_l_min -31
_diffrn_reflns_number 7666
_diffrn_reflns_theta_full 25.00
_diffrn_reflns_theta_max 25.00
_diffrn_reflns_theta_min 1.55
_diffrn_standards_decay_% <1
_exptl_absorpt_coefficient_mu 0.096
_exptl_absorpt_correction_type none
_exptl_crystal_colour colourless
_exptl_crystal_density_diffrn 1.293
_exptl_crystal_density_method 'not measured'
_exptl_crystal_description blocks
_exptl_crystal_F_000 744
_exptl_crystal_size_max 0.38
_exptl_crystal_size_mid 0.36
_exptl_crystal_size_min 0.26
_refine_diff_density_max .285
_refine_diff_density_min -.298
_refine_diff_density_rms .040
_refine_ls_extinction_coef 0.0058(13)
_refine_ls_extinction_expression Fc^*^=kFc[1+0.001xFc^2^\l^3^/sin(2\q)]^-1/4^
_refine_ls_extinction_method SHELXL
_refine_ls_goodness_of_fit_ref 1.076
_refine_ls_hydrogen_treatment mixed
_refine_ls_matrix_type full
_refine_ls_number_parameters 240
_refine_ls_number_reflns 3065
_refine_ls_number_restraints 416
_refine_ls_restrained_S_all 1.010
_refine_ls_R_factor_all 0.0704
_refine_ls_R_factor_gt 0.0508
_refine_ls_shift/su_max 0.156
_refine_ls_shift/su_mean 0.020
_refine_ls_structure_factor_coef Fsqd
_refine_ls_weighting_details 'calc w=1/[\s^2^(Fo^2^)+(0.0392P)^2^+0.8239P] where P=(Fo^2^+2Fc^2^)/3'
_refine_ls_weighting_scheme calc
_refine_ls_wR_factor_gt 0.1081
_refine_ls_wR_factor_ref 0.1169
_reflns_number_gt 2381
_reflns_number_total 3065
_reflns_threshold_expression >2sigma(I)
_cod_data_source_file ol016395o_s2.cif
_cod_data_source_block k01026
_cod_original_sg_symbol_H-M 'P 21/n'
_cod_database_code 1507524

loop_
_symmetry_equiv_pos_as_xyz
'x, y, z'
'-x+1/2, y+1/2, -z+1/2'
'-x, -y, -z'
'x-1/2, -y-1/2, z-1/2'

loop_
_atom_site_label
_atom_site_type_symbol
_atom_site_fract_x
_atom_site_fract_y
_atom_site_fract_z
_atom_site_U_iso_or_equiv
_atom_site_adp_type
_atom_site_occupancy
_atom_site_symmetry_multiplicity
_atom_site_calc_flag
_atom_site_refinement_flags
_atom_site_disorder_assembly
_atom_site_disorder_group
C1 C 0.7549(3) 1.0654(2) 0.00814(7) 0.0357(5) Uani 1 1 d U . .
H1A H 0.8299 1.1309 -0.0110 0.054 Uiso 1 1 calc R . .
H1B H 0.6690 1.1299 0.0231 0.054 Uiso 1 1 calc R . .
H1C H 0.6996 0.9893 -0.0150 0.054 Uiso 1 1 calc R . .
N1 N 0.85401(18) 0.98448(17) 0.04889(5) 0.0257(4) Uani 1 1 d U . .
C2 C 0.7506(2) 0.8843(2) 0.07871(6) 0.0238(4) Uani 1 1 d U . .
C3 C 0.8583(2) 0.7992(2) 0.12197(7) 0.0253(4) Uani 1 1 d U . .
H3 H 0.9350 0.7269 0.1046 0.030 Uiso 1 1 calc R . .
C4 C 0.9736(2) 0.9117(2) 0.15399(7) 0.0298(5) Uani 1 1 d U . .
C5 C 1.0701(2) 1.0182(2) 0.11857(7) 0.0343(5) Uani 1 1 d U . .
H5A H 1.1334 1.0970 0.1393 0.041 Uiso 1 1 calc R . .
H5B H 1.1529 0.9560 0.1005 0.041 Uiso 1 1 calc R . .
C6 C 0.9515(2) 1.0980(2) 0.07997(7) 0.0314(5) Uani 1 1 d U . .
H6A H 0.8732 1.1655 0.0979 0.038 Uiso 1 1 calc R . .
H6B H 1.0174 1.1640 0.0575 0.038 Uiso 1 1 calc R . .
C7 C 0.6657(2) 0.7565(2) 0.04494(7) 0.0260(4) Uani 1 1 d U . .
O7 O 0.52610(16) 0.70994(15) 0.05167(5) 0.0333(4) Uani 1 1 d U . .
O8 O 0.76723(15) 0.70375(15) 0.01060(5) 0.0322(4) Uani 1 1 d U . .
C8 C 0.6995(3) 0.5717(2) -0.01932(8) 0.0392(5) Uani 1 1 d U . .
H8A H 0.5868 0.5979 -0.0352 0.047 Uiso 1 1 calc R . .
H8B H 0.6872 0.4811 0.0032 0.047 Uiso 1 1 calc R . .
C9 C 0.8170(3) 0.5347(3) -0.05925(9) 0.0591(7) Uani 1 1 d U . .
H9A H 0.7732 0.4463 -0.0794 0.089 Uiso 1 1 calc R . .
H9B H 0.9281 0.5086 -0.0432 0.089 Uiso 1 1 calc R . .
H9C H 0.8275 0.6245 -0.0816 0.089 Uiso 1 1 calc R . .
C10 C 0.6080(2) 0.9731(2) 0.10014(7) 0.0267(4) Uani 1 1 d U . .
N10 N 0.5026(2) 1.0501(2) 0.11382(7) 0.0415(5) Uani 1 1 d U . .
C11 C 0.7501(2) 0.6990(2) 0.15531(7) 0.0306(5) Uani 1 1 d U . .
H11A H 0.8070 0.6925 0.1898 0.037 Uiso 1 1 calc R . .
H11B H 0.6403 0.7515 0.1586 0.037 Uiso 1 1 calc R . .
C12 C 0.7162(2) 0.5358(2) 0.13596(7) 0.0308(5) Uani 1 1 d U . .
O12 O 0.79999(19) 0.47833(16) 0.10385(6) 0.0468(4) Uani 1 1 d U . .
C13 C 0.5773(3) 0.4510(3) 0.15956(8) 0.0456(6) Uani 1 1 d U . .
H13A H 0.5660 0.3475 0.1445 0.068 Uiso 1 1 calc R . .
H13B H 0.4711 0.5079 0.1534 0.068 Uiso 1 1 calc R . .
H13C H 0.6033 0.4417 0.1964 0.068 Uiso 1 1 calc R . .
C14 C 0.8750(3) 1.0067(2) 0.18846(7) 0.0316(5) Uani 1 1 d U . .
N14 N 0.7981(2) 1.0815(2) 0.21445(7) 0.0447(5) Uani 1 1 d U . .
C15 C 1.1090(3) 0.8189(3) 0.18485(8) 0.0418(5) Uani 1 1 d U A .
O15 O 1.1753(2) 0.7080(2) 0.16859(7) 0.0807(7) Uani 1 1 d U . .
O16 O 1.1478(2) 0.8827(2) 0.22954(6) 0.0593(5) Uani 1 1 d DU . .
C16 C 1.2864(10) 0.8240(12) 0.2644(4) 0.069(2) Uani 0.668(14) 1 d PDU A 1
H16A H 1.2671 0.8524 0.3001 0.083 Uiso 0.668(14) 1 calc PR A 1
H16B H 1.2943 0.7098 0.2621 0.083 Uiso 0.668(14) 1 calc PR A 1
C17 C 1.4416(5) 0.8966(6) 0.2480(3) 0.0587(17) Uani 0.668(14) 1 d PDU A 1
H17A H 1.5379 0.8624 0.2703 0.088 Uiso 0.668(14) 1 calc PR A 1
H17B H 1.4310 1.0094 0.2501 0.088 Uiso 0.668(14) 1 calc PR A 1
H17C H 1.4594 0.8664 0.2128 0.088 Uiso 0.668(14) 1 calc PR A 1
C16' C 1.297(2) 0.798(2) 0.2527(10) 0.069(2) Uani 0.332(14) 1 d PDU A 2
H16C H 1.2579 0.7128 0.2745 0.083 Uiso 0.332(14) 1 calc PR A 2
H16D H 1.3612 0.7509 0.2254 0.083 Uiso 0.332(14) 1 calc PR A 2
C17' C 1.404(2) 0.8981(12) 0.2824(8) 0.087(6) Uani 0.332(14) 1 d PDU A 2
H17D H 1.4964 0.8386 0.2991 0.130 Uiso 0.332(14) 1 calc PR A 2
H17E H 1.3385 0.9484 0.3083 0.130 Uiso 0.332(14) 1 calc PR A 2
H17F H 1.4498 0.9770 0.2603 0.130 Uiso 0.332(14) 1 calc PR A 2

loop_
_atom_site_aniso_label
_atom_site_aniso_U_11
_atom_site_aniso_U_22
_atom_site_aniso_U_33
_atom_site_aniso_U_23
_atom_site_aniso_U_13
_atom_site_aniso_U_12
C1 0.0399(11) 0.0377(12) 0.0288(11) 0.0065(9) -0.0040(9) -0.0048(10)
N1 0.0274(8) 0.0262(9) 0.0230(8) 0.0021(7) -0.0023(7) -0.0084(7)
C2 0.0248(9) 0.0236(10) 0.0231(9) -0.0025(8) 0.0023(8) -0.0041(8)
C3 0.0303(10) 0.0217(10) 0.0235(9) -0.0028(8) -0.0007(8) -0.0003(8)
C4 0.0329(11) 0.0301(11) 0.0257(10) -0.0029(8) -0.0035(8) -0.0019(9)
C5 0.0315(11) 0.0371(12) 0.0337(11) -0.0057(9) -0.0029(9) -0.0116(9)
C6 0.0360(11) 0.0275(11) 0.0305(11) -0.0014(8) -0.0001(9) -0.0119(9)
C7 0.0293(10) 0.0251(10) 0.0233(9) 0.0000(8) 0.0000(8) -0.0033(8)
O7 0.0292(8) 0.0352(8) 0.0358(8) -0.0069(6) 0.0026(6) -0.0104(6)
O8 0.0335(7) 0.0340(8) 0.0298(7) -0.0127(6) 0.0066(6) -0.0131(6)
C8 0.0444(12) 0.0360(12) 0.0378(12) -0.0191(10) 0.0071(10) -0.0162(10)
C9 0.0580(15) 0.0636(17) 0.0579(15) -0.0358(13) 0.0224(13) -0.0234(13)
C10 0.0277(10) 0.0258(11) 0.0261(10) -0.0021(8) -0.0030(8) -0.0058(9)
N10 0.0346(10) 0.0411(11) 0.0485(11) -0.0099(9) 0.0000(9) 0.0001(9)
C11 0.0403(11) 0.0264(11) 0.0252(10) 0.0001(8) 0.0027(9) -0.0021(9)
C12 0.0394(11) 0.0252(11) 0.0277(10) 0.0013(8) 0.0012(9) 0.0015(9)
O12 0.0593(10) 0.0279(8) 0.0553(10) -0.0050(7) 0.0213(8) -0.0008(7)
C13 0.0582(14) 0.0380(13) 0.0418(13) -0.0037(10) 0.0120(11) -0.0161(11)
C14 0.0407(12) 0.0304(11) 0.0224(10) -0.0023(9) -0.0090(9) -0.0064(9)
N14 0.0577(12) 0.0422(11) 0.0335(10) -0.0098(9) -0.0032(9) -0.0015(9)
C15 0.0418(12) 0.0441(14) 0.0376(12) -0.0011(11) -0.0136(10) 0.0016(11)
O15 0.0876(14) 0.0757(14) 0.0736(13) -0.0253(11) -0.0391(11) 0.0454(11)
O16 0.0646(11) 0.0663(11) 0.0433(10) 0.0001(8) -0.0302(8) 0.0060(9)
C16 0.070(2) 0.084(4) 0.048(5) 0.003(3) -0.035(3) 0.010(2)
C17 0.044(2) 0.061(3) 0.071(4) -0.010(3) -0.004(2) 0.0193(19)
C16' 0.070(2) 0.084(4) 0.048(5) 0.003(3) -0.035(3) 0.010(2)
C17' 0.079(8) 0.081(7) 0.092(12) -0.029(7) -0.064(9) 0.031(6)

loop_
_atom_type_symbol
_atom_type_description
_atom_type_scat_dispersion_real
_atom_type_scat_dispersion_imag
_atom_type_scat_source
C C .0033 .0016 'International Tables Vol C Tables 4.2.6.8 and 6.1.1.4'
H H .0000 .0000 'International Tables Vol C Tables 4.2.6.8 and 6.1.1.4'
N N .0061 .0033 'International Tables Vol C Tables 4.2.6.8 and 6.1.1.4'
O O .0106 .0060 'International Tables Vol C Tables 4.2.6.8 and 6.1.1.4'

loop_
_geom_angle_atom_site_label_1
_geom_angle_atom_site_label_2
_geom_angle_atom_site_label_3
_geom_angle
N1 C1 H1A 109.5
N1 C1 H1B 109.5
H1A C1 H1B 109.5
N1 C1 H1C 109.5
H1A C1 H1C 109.5
H1B C1 H1C 109.5
C2 N1 C1 112.46(14)
C2 N1 C6 113.22(14)
C1 N1 C6 109.24(14)
N1 C2 C10 110.99(15)
N1 C2 C7 110.93(14)
C10 C2 C7 105.52(14)
N1 C2 C3 111.77(14)
C10 C2 C3 111.01(14)
C7 C2 C3 106.36(14)
C11 C3 C4 112.18(15)
C11 C3 C2 112.45(15)
C4 C3 C2 112.25(15)
C11 C3 H3 106.5
C4 C3 H3 106.5
C2 C3 H3 106.5
C14 C4 C15 110.21(16)
C14 C4 C5 109.68(16)
C15 C4 C5 105.91(16)
C14 C4 C3 111.36(15)
C15 C4 C3 109.35(16)
C5 C4 C3 110.19(15)
C6 C5 C4 111.48(15)
C6 C5 H5A 109.3
C4 C5 H5A 109.3
C6 C5 H5B 109.3
C4 C5 H5B 109.3
H5A C5 H5B 108.0
N1 C6 C5 110.81(15)
N1 C6 H6A 109.5
C5 C6 H6A 109.5
N1 C6 H6B 109.5
C5 C6 H6B 109.5
H6A C6 H6B 108.1
O7 C7 O8 125.95(17)
O7 C7 C2 121.98(16)
O8 C7 C2 112.01(15)
C7 O8 C8 114.45(14)
O8 C8 C9 108.79(16)
O8 C8 H8A 109.9
C9 C8 H8A 109.9
O8 C8 H8B 109.9
C9 C8 H8B 109.9
H8A C8 H8B 108.3
C8 C9 H9A 109.5
C8 C9 H9B 109.5
H9A C9 H9B 109.5
C8 C9 H9C 109.5
H9A C9 H9C 109.5
H9B C9 H9C 109.5
N10 C10 C2 174.5(2)
C12 C11 C3 115.38(16)
C12 C11 H11A 108.4
C3 C11 H11A 108.4
C12 C11 H11B 108.4
C3 C11 H11B 108.4
H11A C11 H11B 107.5
O12 C12 C13 122.54(18)
O12 C12 C11 121.40(18)
C13 C12 C11 116.05(17)
C12 C13 H13A 109.5
C12 C13 H13B 109.5
H13A C13 H13B 109.5
C12 C13 H13C 109.5
H13A C13 H13C 109.5
H13B C13 H13C 109.5
N14 C14 C4 178.9(2)
O15 C15 O16 125.0(2)
O15 C15 C4 122.99(19)
O16 C15 C4 111.86(19)
C15 O16 C16 122.3(4)
C15 O16 C16' 107.2(9)
C16 O16 C16' 15.3(12)
C17 C16 O16 106.1(6)
C17 C16 H16A 110.4
O16 C16 H16A 110.5
C17 C16 H16B 110.6
O16 C16 H16B 110.6
H16A C16 H16B 108.7
C16 C17 H17A 109.5
C16 C17 H17B 109.5
H17A C17 H17B 109.5
C16 C17 H17C 109.4
H17A C17 H17C 109.5
H17B C17 H17C 109.5
C17' C16' O16 110.8(12)
C17' C16' H16C 109.4
O16 C16' H16C 109.5
C17' C16' H16D 109.6
O16 C16' H16D 109.5
H16C C16' H16D 108.0
C16' C17' H17D 109.4
C16' C17' H17E 109.6
H17D C17' H17E 109.5
C16' C17' H17F 109.4
H17D C17' H17F 109.5
H17E C17' H17F 109.5

loop_
_geom_bond_atom_site_label_1
_geom_bond_atom_site_label_2
_geom_bond_distance
C1 N1 1.467(2)
C1 H1A 0.9800
C1 H1B 0.9800
C1 H1C 0.9800
N1 C2 1.452(2)
N1 C6 1.467(2)
C2 C10 1.502(3)
C2 C7 1.545(2)
C2 C3 1.564(2)
C3 C11 1.529(3)
C3 C4 1.549(2)
C3 H3 1.0000
C4 C14 1.478(3)
C4 C15 1.533(3)
C4 C5 1.542(3)
C5 C6 1.509(3)
C5 H5A 0.9900
C5 H5B 0.9900
C6 H6A 0.9900
C6 H6B 0.9900
C7 O7 1.200(2)
C7 O8 1.324(2)
O8 C8 1.469(2)
C8 C9 1.478(3)
C8 H8A 0.9900
C8 H8B 0.9900
C9 H9A 0.9800
C9 H9B 0.9800
C9 H9C 0.9800
C10 N10 1.142(2)
C11 C12 1.517(3)
C11 H11A 0.9900
C11 H11B 0.9900
C12 O12 1.210(2)
C12 C13 1.488(3)
C13 H13A 0.9800
C13 H13B 0.9800
C13 H13C 0.9800
C14 N14 1.142(2)
C15 O15 1.184(3)
C15 O16 1.317(2)
O16 C16 1.478(6)
O16 C16' 1.492(13)
C16 C17 1.467(10)
C16 H16A 0.9900
C16 H16B 0.9900
C17 H17A 0.9800
C17 H17B 0.9800
C17 H17C 0.9800
C16' C17' 1.414(14)
C16' H16C 0.9900
C16' H16D 0.9900
C17' H17D 0.9800
C17' H17E 0.9800
C17' H17F 0.9800

loop_
_geom_torsion_atom_site_label_1
_geom_torsion_atom_site_label_2
_geom_torsion_atom_site_label_3
_geom_torsion_atom_site_label_4
_geom_torsion
C1 N1 C2 C10 -55.44(19)
C6 N1 C2 C10 68.98(18)
C1 N1 C2 C7 61.53(19)
C6 N1 C2 C7 -174.04(14)
C1 N1 C2 C3 -179.96(14)
C6 N1 C2 C3 -55.53(19)
N1 C2 C3 C11 177.33(14)
C10 C2 C3 C11 52.82(19)
C7 C2 C3 C11 -61.47(18)
N1 C2 C3 C4 49.71(19)
C10 C2 C3 C4 -74.80(18)
C7 C2 C3 C4 170.90(14)
C11 C3 C4 C14 -53.9(2)
C2 C3 C4 C14 73.86(19)
C11 C3 C4 C15 68.1(2)
C2 C3 C4 C15 -164.11(16)
C11 C3 C4 C5 -175.85(16)
C2 C3 C4 C5 -48.1(2)
C14 C4 C5 C6 -70.2(2)
C15 C4 C5 C6 170.89(16)
C3 C4 C5 C6 52.7(2)
C2 N1 C6 C5 60.3(2)
C1 N1 C6 C5 -173.55(15)
C4 C5 C6 N1 -58.3(2)
N1 C2 C7 O7 -144.43(17)
C10 C2 C7 O7 -24.2(2)
C3 C2 C7 O7 93.8(2)
N1 C2 C7 O8 38.2(2)
C10 C2 C7 O8 158.50(15)
C3 C2 C7 O8 -83.52(17)
O7 C7 O8 C8 -2.9(3)
C2 C7 O8 C8 174.36(15)
C7 O8 C8 C9 174.50(19)
N1 C2 C10 N10 13(2)
C7 C2 C10 N10 -107.4(19)
C3 C2 C10 N10 137.8(19)
C4 C3 C11 C12 -145.66(16)
C2 C3 C11 C12 86.7(2)
C3 C11 C12 O12 16.7(3)
C3 C11 C12 C13 -164.55(17)
C15 C4 C14 N14 158(11)
C5 C4 C14 N14 42(11)
C3 C4 C14 N14 -80(11)
C14 C4 C15 O15 160.7(2)
C5 C4 C15 O15 -80.7(3)
C3 C4 C15 O15 38.0(3)
C14 C4 C15 O16 -23.0(2)
C5 C4 C15 O16 95.6(2)
C3 C4 C15 O16 -145.67(18)
O15 C15 O16 C16 2.2(6)
C4 C15 O16 C16 -174.0(5)
O15 C15 O16 C16' 4.5(11)
C4 C15 O16 C16' -171.7(10)
C15 O16 C16 C17 84.8(8)
C16' O16 C16 C17 76(5)
C15 O16 C16' C17' 146(2)
C16 O16 C16' C17' -41(3)
